data_7210583
loop_
_publ_author_name
'Chen, Baokuan'
'Lin, Zhengguo'
'Wang, Bo'
'Feng, Xiao'
'Fan, Linyuan'
'Yang, Song'
'Huang, Xianqiang'
'Hu, Changwen'

_publ_section_title
;
 A new synthetic approach to functionalize oxomolybdenum complexes
;
_journal_issue 37
_journal_name_full CrystEngComm
_journal_page_first 7410
_journal_paper_doi 10.1039/c3ce40994e
_journal_volume 15
_journal_year 2013
_chemical_formula_moiety 'C12 H18 Mo N6 O3'
_chemical_formula_sum 'C12 H18 Mo N6 O3'
_chemical_formula_weight 390.26
_chemical_name_systematic
; 
 ? 
;
_space_group_IT_number 148
_symmetry_cell_setting rhombohedral
_symmetry_space_group_name_Hall '-R 3'
_symmetry_space_group_name_H-M 'R -3 :H'
_atom_sites_solution_hydrogens geom
_atom_sites_solution_primary direct
_atom_sites_solution_secondary difmap
_audit_creation_method SHELXL-97
_cell_angle_alpha 90.00
_cell_angle_beta 90.00
_cell_angle_gamma 120.00
_cell_formula_units_Z 6
_cell_length_a 11.6102(9)
_cell_length_b 11.6102(9)
_cell_length_c 19.4306(14)
_cell_measurement_reflns_used 2033
_cell_measurement_temperature 296(2)
_cell_measurement_theta_max 27.88
_cell_measurement_theta_min 2.92
_cell_volume 2268.3(3)
_computing_cell_refinement 'Bruker SAINT'
_computing_data_collection 'Bruker APEX2'
_computing_data_reduction 'Bruker SAINT'
_computing_molecular_graphics 'Bruker SHELXTL'
_computing_publication_material 'Bruker SHELXTL'
_computing_structure_refinement 'SHELXL-97 (Sheldrick, 2008)'
_computing_structure_solution 'SHELXS-97 (Sheldrick, 2008)'
_diffrn_ambient_temperature 296(2)
_diffrn_measured_fraction_theta_full 1.000
_diffrn_measured_fraction_theta_max 1.000
_diffrn_measurement_device_type 'Bruker APEX-II CCD'
_diffrn_measurement_method '\f and \w scans'
_diffrn_radiation_monochromator graphite
_diffrn_radiation_source 'fine-focus sealed tube'
_diffrn_radiation_type MoK\a
_diffrn_radiation_wavelength 0.71073
_diffrn_reflns_av_R_equivalents 0.1244
_diffrn_reflns_av_sigmaI/netI 0.0656
_diffrn_reflns_limit_h_max 10
_diffrn_reflns_limit_h_min -13
_diffrn_reflns_limit_k_max 13
_diffrn_reflns_limit_k_min -10
_diffrn_reflns_limit_l_max 23
_diffrn_reflns_limit_l_min -19
_diffrn_reflns_number 3952
_diffrn_reflns_theta_full 25.20
_diffrn_reflns_theta_max 25.20
_diffrn_reflns_theta_min 2.28
_exptl_absorpt_coefficient_mu 0.890
_exptl_absorpt_correction_T_max 0.875
_exptl_absorpt_correction_T_min 0.808
_exptl_absorpt_correction_type multi-scan
_exptl_absorpt_process_details SADABS,Bruker(2005)
_exptl_crystal_colour colourless
_exptl_crystal_density_diffrn 1.714
_exptl_crystal_density_method 'not measured'
_exptl_crystal_description block
_exptl_crystal_F_000 1188.0
_exptl_crystal_size_max 0.25
_exptl_crystal_size_mid 0.20
_exptl_crystal_size_min 0.15
_refine_diff_density_max 0.439
_refine_diff_density_min -1.857
_refine_diff_density_rms 0.171
_refine_ls_extinction_method none
_refine_ls_goodness_of_fit_ref 1.119
_refine_ls_hydrogen_treatment constr
_refine_ls_matrix_type full
_refine_ls_number_parameters 68
_refine_ls_number_reflns 912
_refine_ls_number_restraints 0
_refine_ls_restrained_S_all 1.119
_refine_ls_R_factor_all 0.0442
_refine_ls_R_factor_gt 0.0380
_refine_ls_shift/su_max 0.000
_refine_ls_shift/su_mean 0.000
_refine_ls_structure_factor_coef Fsqd
_refine_ls_weighting_details 'calc w=1/[\s^2^(Fo^2^)+(0.0346P)^2^+1.0914P] where P=(Fo^2^+2Fc^2^)/3'
_refine_ls_weighting_scheme calc
_refine_ls_wR_factor_gt 0.0663
_refine_ls_wR_factor_ref 0.0706
_reflns_number_gt 823
_reflns_number_total 912
_reflns_threshold_expression >2sigma(I)
_cod_data_source_file c3ce40994e.txt
_cod_data_source_block 9
_cod_original_sg_symbol_H-M 'R -3'
_cod_database_code 7210583

loop_
_symmetry_equiv_pos_as_xyz
'x, y, z'
'-y, x-y, z'
'-x+y, -x, z'
'x+2/3, y+1/3, z+1/3'
'-y+2/3, x-y+1/3, z+1/3'
'-x+y+2/3, -x+1/3, z+1/3'
'x+1/3, y+2/3, z+2/3'
'-y+1/3, x-y+2/3, z+2/3'
'-x+y+1/3, -x+2/3, z+2/3'
'-x, -y, -z'
'y, -x+y, -z'
'x-y, x, -z'
'-x+2/3, -y+1/3, -z+1/3'
'y+2/3, -x+y+1/3, -z+1/3'
'x-y+2/3, x+1/3, -z+1/3'
'-x+1/3, -y+2/3, -z+2/3'
'y+1/3, -x+y+2/3, -z+2/3'
'x-y+1/3, x+2/3, -z+2/3'

loop_
_atom_site_label
_atom_site_type_symbol
_atom_site_fract_x
_atom_site_fract_y
_atom_site_fract_z
_atom_site_U_iso_or_equiv
_atom_site_adp_type
_atom_site_occupancy
_atom_site_symmetry_multiplicity
_atom_site_calc_flag
_atom_site_refinement_flags
Mo1 Mo 0.0000 0.0000 0.215097(19) 0.02734(18) Uani 1 3 d S
O1 O 0.1578(2) 0.0729(2) 0.25037(11) 0.0420(5) Uani 1 1 d .
N1 N 0.0972(2) 0.1700(2) 0.13199(11) 0.0286(5) Uani 1 1 d .
N2 N 0.2522(2) 0.3580(2) 0.08615(13) 0.0331(6) Uani 1 1 d .
C3 C 0.2241(3) 0.2633(3) 0.13328(15) 0.0345(7) Uani 1 1 d .
H3 H 0.2864 0.2632 0.1633 0.041 Uiso 1 1 calc R
C1 C 0.0424(3) 0.2091(3) 0.08081(15) 0.0343(6) Uani 1 1 d .
H1 H -0.0465 0.1629 0.0678 0.041 Uiso 1 1 calc R
C2 C 0.1360(3) 0.3238(3) 0.05223(14) 0.0349(7) Uani 1 1 d .
H2 H 0.1240 0.3705 0.0167 0.042 Uiso 1 1 calc R
C4 C 0.3804(3) 0.4761(4) 0.07318(19) 0.0530(9) Uani 1 1 d .
H4A H 0.3944 0.5441 0.1058 0.079 Uiso 1 1 calc R
H4B H 0.3816 0.5078 0.0274 0.079 Uiso 1 1 calc R
H4C H 0.4498 0.4546 0.0778 0.079 Uiso 1 1 calc R

loop_
_atom_site_aniso_label
_atom_site_aniso_U_11
_atom_site_aniso_U_22
_atom_site_aniso_U_33
_atom_site_aniso_U_23
_atom_site_aniso_U_13
_atom_site_aniso_U_12
Mo1 0.0310(2) 0.0310(2) 0.0200(2) 0.000 0.000 0.01550(10)
O1 0.0415(12) 0.0499(13) 0.0322(11) -0.0016(10) -0.0100(9) 0.0211(11)
N1 0.0314(13) 0.0289(12) 0.0260(11) 0.0009(10) -0.0011(10) 0.0156(10)
N2 0.0323(13) 0.0293(12) 0.0340(13) 0.0025(10) 0.0023(10) 0.0125(11)
C3 0.0344(16) 0.0368(16) 0.0338(15) 0.0004(13) -0.0061(12) 0.0188(14)
C1 0.0321(15) 0.0389(16) 0.0315(15) 0.0011(12) -0.0040(12) 0.0173(13)
C2 0.0407(17) 0.0372(16) 0.0303(15) 0.0027(12) -0.0006(13) 0.0221(14)
C4 0.0392(18) 0.0422(19) 0.064(2) 0.0081(17) 0.0028(16) 0.0099(16)

loop_
_atom_type_symbol
_atom_type_description
_atom_type_scat_dispersion_real
_atom_type_scat_dispersion_imag
_atom_type_scat_source
C C 0.0033 0.0016 'International Tables Vol C Tables 4.2.6.8 and 6.1.1.4'
H H 0.0000 0.0000 'International Tables Vol C Tables 4.2.6.8 and 6.1.1.4'
Mo Mo -1.6832 0.6857 'International Tables Vol C Tables 4.2.6.8 and 6.1.1.4'
N N 0.0061 0.0033 'International Tables Vol C Tables 4.2.6.8 and 6.1.1.4'
O O 0.0106 0.0060 'International Tables Vol C Tables 4.2.6.8 and 6.1.1.4'
V V 0.3005 0.5294 'International Tables Vol C Tables 4.2.6.8 and 6.1.1.4'

loop_
_geom_angle_atom_site_label_1
_geom_angle_atom_site_label_2
_geom_angle_atom_site_label_3
_geom_angle
_geom_angle_site_symmetry_1
_geom_angle_site_symmetry_3
O1 Mo1 O1 105.33(8) . 2
O1 Mo1 O1 105.33(8) . 3
O1 Mo1 O1 105.33(8) 2 3
O1 Mo1 N1 159.99(9) . 2
O1 Mo1 N1 85.13(9) 2 2
O1 Mo1 N1 87.72(9) 3 2
O1 Mo1 N1 85.13(9) . .
O1 Mo1 N1 87.72(9) 2 .
O1 Mo1 N1 159.99(9) 3 .
N1 Mo1 N1 78.19(8) 2 .
O1 Mo1 N1 87.72(9) . 3
O1 Mo1 N1 159.99(9) 2 3
O1 Mo1 N1 85.13(9) 3 3
N1 Mo1 N1 78.19(8) 2 3
N1 Mo1 N1 78.19(8) . 3
C3 N1 C1 104.7(2) . .
C3 N1 Mo1 122.96(18) . .
C1 N1 Mo1 131.72(19) . .
C3 N2 C2 106.9(2) . .
C3 N2 C4 127.4(3) . .
C2 N2 C4 125.7(3) . .
N1 C3 N2 111.9(2) . .
N1 C3 H3 124.0 . .
N2 C3 H3 124.0 . .
C2 C1 N1 110.3(3) . .
C2 C1 H1 124.8 . .
N1 C1 H1 124.8 . .
C1 C2 N2 106.1(2) . .
C1 C2 H2 126.9 . .
N2 C2 H2 126.9 . .
N2 C4 H4A 109.5 . .
N2 C4 H4B 109.5 . .
H4A C4 H4B 109.5 . .
N2 C4 H4C 109.5 . .
H4A C4 H4C 109.5 . .
H4B C4 H4C 109.5 . .

loop_
_geom_bond_atom_site_label_1
_geom_bond_atom_site_label_2
_geom_bond_distance
_geom_bond_site_symmetry_2
Mo1 O1 1.729(2) .
Mo1 O1 1.729(2) 2
Mo1 O1 1.729(2) 3
Mo1 N1 2.356(2) 2
Mo1 N1 2.356(2) .
Mo1 N1 2.356(2) 3
N1 C3 1.322(4) .
N1 C1 1.374(4) .
N2 C3 1.340(4) .
N2 C2 1.371(4) .
N2 C4 1.455(4) .
C3 H3 0.9300 .
C1 C2 1.348(4) .
C1 H1 0.9300 .
C2 H2 0.9300 .
C4 H4A 0.9600 .
C4 H4B 0.9600 .
C4 H4C 0.9600 .
